data_7011437
loop_
_publ_author_name
'Browne, Julian M. W.'
'Wikaira, Jan'
'Fitchett, Christopher M.'
'Hartshorn, Richard M.'

_publ_section_title
;
 Polydentate ligand construction: intramolecular condensation reactions
 in the synthesis of imine-containing ligands
;
_journal_issue 10
_journal_name_full 'Journal of the Chemical Society, Dalton Transactions'
_journal_page_first 2227
_journal_paper_doi 10.1039/b111556a
_journal_year 2002
_chemical_formula_sum 'C24 H40 Cl4 Co2 N8 O8 Zn'
_chemical_formula_weight 893.67
_chemical_name_systematic
; 
? 
;
_space_group_IT_number 88
_symmetry_cell_setting tetragonal
_symmetry_space_group_name_Hall '-I 4ad'
_symmetry_space_group_name_H-M 'I 41/a :2'
_atom_sites_solution_hydrogens geom
_atom_sites_solution_primary direct
_atom_sites_solution_secondary difmap
_audit_creation_method SHELXL-97
_cell_angle_alpha 90.00
_cell_angle_beta 90.00
_cell_angle_gamma 90.00
_cell_formula_units_Z 4
_cell_length_a 10.797(3)
_cell_length_b 10.797(3)
_cell_length_c 30.419(12)
_cell_measurement_temperature 163(2)
_cell_volume 3546(2)
_computing_structure_refinement 'SHELXL-97 (Sheldrick, 1997)'
_computing_structure_solution 'SHELXS-97 (Sheldrick, 1990)'
_diffrn_ambient_temperature 163(2)
_diffrn_measured_fraction_theta_full 0.996
_diffrn_measured_fraction_theta_max 0.996
_diffrn_radiation_monochromator graphite
_diffrn_radiation_source 'fine-focus sealed tube'
_diffrn_radiation_type MoK\a
_diffrn_radiation_wavelength 0.71073
_diffrn_reflns_av_R_equivalents 0.0294
_diffrn_reflns_av_sigmaI/netI 0.0134
_diffrn_reflns_limit_h_max 13
_diffrn_reflns_limit_h_min -12
_diffrn_reflns_limit_k_max 13
_diffrn_reflns_limit_k_min -13
_diffrn_reflns_limit_l_max 37
_diffrn_reflns_limit_l_min -37
_diffrn_reflns_number 22282
_diffrn_reflns_theta_full 26.40
_diffrn_reflns_theta_max 26.40
_diffrn_reflns_theta_min 2.68
_exptl_absorpt_coefficient_mu 1.952
_exptl_absorpt_correction_T_max 1.0000
_exptl_absorpt_correction_T_min 0.8077
_exptl_absorpt_correction_type multi-scan
_exptl_absorpt_process_details 'Blessing, Acta Cryst. (1995) A51 33-38'
_exptl_crystal_colour Orange
_exptl_crystal_density_diffrn 1.674
_exptl_crystal_density_method 'not measured'
_exptl_crystal_description Block
_exptl_crystal_F_000 1824
_exptl_crystal_size_max 0.35
_exptl_crystal_size_mid 0.30
_exptl_crystal_size_min 0.25
_refine_diff_density_max 0.254
_refine_diff_density_min -0.397
_refine_diff_density_rms 0.049
_refine_ls_extinction_method none
_refine_ls_goodness_of_fit_ref 1.109
_refine_ls_hydrogen_treatment mixed
_refine_ls_matrix_type full
_refine_ls_number_parameters 108
_refine_ls_number_reflns 1824
_refine_ls_number_restraints 0
_refine_ls_restrained_S_all 1.109
_refine_ls_R_factor_all 0.0264
_refine_ls_R_factor_gt 0.0211
_refine_ls_shift/su_max 0.003
_refine_ls_shift/su_mean 0.000
_refine_ls_structure_factor_coef Fsqd
_refine_ls_weighting_details 'calc w=1/[\s^2^(Fo^2^)+(0.0309P)^2^+1.8840P] where P=(Fo^2^+2Fc^2^)/3'
_refine_ls_weighting_scheme calc
_refine_ls_wR_factor_gt 0.0567
_refine_ls_wR_factor_ref 0.0579
_reflns_number_gt 1575
_reflns_number_total 1824
_reflns_threshold_expression >2sigma(I)
_cod_data_source_file b111556a.txt
_cod_data_source_block compound4
_cod_depositor_comments
;
The following automatic conversions were performed:
'_symmetry_cell_setting' value 'Tetragonal' changed to 'tetragonal'
according to '/home/saulius/struct/CIF-dictionaries/cif_core.dic'
dictionary named 'cif_core.dic' version 2.4.1 from 2010-06-29.

Automatic conversion script
Id: cif_fix_enum 1527 2010-12-29 10:47:43Z saulius 
;
_cod_original_sg_symbol_H-M I41/a
_cod_database_code 7011437

loop_
_symmetry_equiv_pos_as_xyz
'x, y, z'
'-x+1/2, -y, z+1/2'
'-y+3/4, x+1/4, z+1/4'
'y+3/4, -x+3/4, z+3/4'
'x+1/2, y+1/2, z+1/2'
'-x+1, -y+1/2, z+1'
'-y+5/4, x+3/4, z+3/4'
'y+5/4, -x+5/4, z+5/4'
'-x, -y, -z'
'x-1/2, y, -z-1/2'
'y-3/4, -x-1/4, -z-1/4'
'-y-3/4, x-3/4, -z-3/4'
'-x+1/2, -y+1/2, -z+1/2'
'x, y+1/2, -z'
'y-1/4, -x+1/4, -z+1/4'
'-y-1/4, x-1/4, -z-1/4'

loop_
_atom_site_label
_atom_site_type_symbol
_atom_site_fract_x
_atom_site_fract_y
_atom_site_fract_z
_atom_site_U_iso_or_equiv
_atom_site_adp_type
_atom_site_occupancy
_atom_site_symmetry_multiplicity
_atom_site_calc_flag
_atom_site_refinement_flags
_atom_site_disorder_assembly
_atom_site_disorder_group
Co1 Co 0.0000 0.7500 0.051428(10) 0.01708(10) Uani 1 2 d S . .
O2 O 0.09580(11) 0.82927(11) 0.00623(4) 0.0245(3) Uani 1 1 d . . .
O1 O 0.24335(14) 0.77320(13) -0.04155(5) 0.0426(4) Uani 1 1 d . . .
C1 C 0.18491(17) 0.75807(16) -0.00755(6) 0.0269(4) Uani 1 1 d . . .
C2 C 0.21199(16) 0.64684(15) 0.02171(6) 0.0231(4) Uani 1 1 d . . .
N3 N 0.12755(13) 0.63113(12) 0.05058(4) 0.0197(3) Uani 1 1 d . . .
C4 C 0.11743(16) 0.53090(16) 0.08310(5) 0.0244(4) Uani 1 1 d . . .
H4A H 0.1660 0.5507 0.1098 0.029 Uiso 1 1 calc R . .
H4B H 0.1479 0.4518 0.0707 0.029 Uiso 1 1 calc R . .
C5 C -0.02010(17) 0.52236(16) 0.09386(6) 0.0288(4) Uani 1 1 d . . .
H5A H -0.0632 0.4750 0.0706 0.035 Uiso 1 1 calc R . .
H5B H -0.0314 0.4780 0.1221 0.035 Uiso 1 1 calc R . .
N6 N -0.07535(13) 0.65020(13) 0.09723(5) 0.0240(3) Uani 1 1 d . . .
H6A H -0.1630 0.6396 0.0910 0.029 Uiso 1 1 d R . .
C7 C -0.05970(18) 0.71404(18) 0.14060(6) 0.0323(4) Uani 1 1 d . . .
H7A H -0.0585 0.6520 0.1646 0.039 Uiso 1 1 calc R . .
H7B H -0.1301 0.7709 0.1458 0.039 Uiso 1 1 calc R . .
C8 C 0.32531(17) 0.57057(18) 0.01501(7) 0.0319(4) Uani 1 1 d . . .
H8A H 0.3989 0.6211 0.0208 0.048 Uiso 1 1 calc R . .
H8B H 0.3277 0.5405 -0.0154 0.048 Uiso 1 1 calc R . .
H8C H 0.3240 0.4998 0.0352 0.048 Uiso 1 1 calc R . .
Zn1 Zn 0.5000 0.7500 0.1250 0.02208(11) Uani 1 4 d S . .
Cl1 Cl 0.37421(4) 0.87164(4) 0.082972(15) 0.02991(12) Uani 1 1 d . . .

loop_
_atom_site_aniso_label
_atom_site_aniso_U_11
_atom_site_aniso_U_22
_atom_site_aniso_U_33
_atom_site_aniso_U_23
_atom_site_aniso_U_13
_atom_site_aniso_U_12
Co1 0.01844(17) 0.01897(17) 0.01384(17) 0.000 0.000 0.00113(12)
O2 0.0280(6) 0.0236(6) 0.0220(6) 0.0039(5) 0.0071(5) 0.0035(5)
O1 0.0507(9) 0.0417(8) 0.0354(8) 0.0106(7) 0.0244(7) 0.0111(7)
C1 0.0302(9) 0.0264(9) 0.0241(9) -0.0008(7) 0.0065(7) -0.0009(7)
C2 0.0241(9) 0.0224(9) 0.0228(9) -0.0045(7) 0.0005(7) 0.0007(7)
N3 0.0226(7) 0.0187(7) 0.0179(7) -0.0012(5) -0.0010(6) 0.0022(6)
C4 0.0317(9) 0.0211(8) 0.0204(9) 0.0023(7) -0.0001(7) 0.0055(7)
C5 0.0338(10) 0.0234(9) 0.0292(10) 0.0060(7) 0.0018(8) -0.0019(7)
N6 0.0211(7) 0.0281(8) 0.0228(8) 0.0064(6) 0.0017(6) 0.0021(6)
C7 0.0425(11) 0.0365(11) 0.0178(9) 0.0069(8) 0.0092(8) 0.0154(9)
C8 0.0281(10) 0.0315(10) 0.0361(11) -0.0033(8) 0.0054(8) 0.0061(8)
Zn1 0.02020(14) 0.02020(14) 0.0258(2) 0.000 0.000 0.000
Cl1 0.0241(2) 0.0303(2) 0.0354(3) 0.00727(18) -0.00387(18) 0.00089(17)

loop_
_atom_type_symbol
_atom_type_description
_atom_type_scat_dispersion_real
_atom_type_scat_dispersion_imag
_atom_type_scat_source
C C 0.0033 0.0016 'International Tables Vol C Tables 4.2.6.8 and 6.1.1.4'
H H 0.0000 0.0000 'International Tables Vol C Tables 4.2.6.8 and 6.1.1.4'
N N 0.0061 0.0033 'International Tables Vol C Tables 4.2.6.8 and 6.1.1.4'
O O 0.0106 0.0060 'International Tables Vol C Tables 4.2.6.8 and 6.1.1.4'
Cl Cl 0.1484 0.1585 'International Tables Vol C Tables 4.2.6.8 and 6.1.1.4'
Co Co 0.3494 0.9721 'International Tables Vol C Tables 4.2.6.8 and 6.1.1.4'
Zn Zn 0.2839 1.4301 'International Tables Vol C Tables 4.2.6.8 and 6.1.1.4'

loop_
_geom_angle_atom_site_label_1
_geom_angle_atom_site_label_2
_geom_angle_atom_site_label_3
_geom_angle
_geom_angle_site_symmetry_1
_geom_angle_site_symmetry_3
_geom_angle_publ_flag
N3 Co1 N3 178.43(9) 6_464 . ?
N3 Co1 O2 94.61(5) 6_464 . ?
N3 Co1 O2 84.26(5) . . ?
N3 Co1 O2 84.26(5) 6_464 6_464 ?
N3 Co1 O2 94.61(5) . 6_464 ?
O2 Co1 O2 88.65(8) . 6_464 ?
N3 Co1 N6 86.44(6) 6_464 6_464 ?
N3 Co1 N6 94.69(6) . 6_464 ?
O2 Co1 N6 92.33(6) . 6_464 ?
O2 Co1 N6 170.70(5) 6_464 6_464 ?
N3 Co1 N6 94.69(6) 6_464 . ?
N3 Co1 N6 86.44(6) . . ?
O2 Co1 N6 170.70(5) . . ?
O2 Co1 N6 92.33(6) 6_464 . ?
N6 Co1 N6 88.20(9) 6_464 . ?
C1 O2 Co1 111.44(10) . . ?
O1 C1 O2 125.13(17) . . ?
O1 C1 C2 120.03(16) . . ?
O2 C1 C2 114.81(15) . . ?
N3 C2 C8 127.39(16) . . ?
N3 C2 C1 111.68(15) . . ?
C8 C2 C1 120.93(15) . . ?
C2 N3 C4 127.84(14) . . ?
C2 N3 Co1 116.17(12) . . ?
C4 N3 Co1 115.99(11) . . ?
N3 C4 C5 105.16(14) . . ?
N6 C5 C4 110.19(14) . . ?
C7 N6 C5 115.89(14) . . ?
C7 N6 Co1 109.24(12) . . ?
C5 N6 Co1 107.09(10) . . ?
N6 C7 C7 109.52(11) . 6_464 ?
Cl1 Zn1 Cl1 111.83(4) 15_565 12_766 ?
Cl1 Zn1 Cl1 108.303(17) 15_565 . ?
Cl1 Zn1 Cl1 108.303(17) 12_766 . ?
Cl1 Zn1 Cl1 108.303(17) 15_565 6_564 ?
Cl1 Zn1 Cl1 108.303(17) 12_766 6_564 ?
Cl1 Zn1 Cl1 111.83(4) . 6_564 ?

loop_
_geom_bond_atom_site_label_1
_geom_bond_atom_site_label_2
_geom_bond_distance
_geom_bond_site_symmetry_2
_geom_bond_publ_flag
Co1 N3 1.8827(14) 6_464 ?
Co1 N3 1.8827(14) . ?
Co1 O2 1.9216(13) . ?
Co1 O2 1.9216(12) 6_464 ?
Co1 N6 1.9402(15) 6_464 ?
Co1 N6 1.9402(15) . ?
O2 C1 1.301(2) . ?
O1 C1 1.222(2) . ?
C1 C2 1.523(2) . ?
C2 N3 1.277(2) . ?
C2 C8 1.489(2) . ?
N3 C4 1.470(2) . ?
C4 C5 1.523(2) . ?
C5 N6 1.507(2) . ?
N6 C7 1.498(2) . ?
C7 C7 1.505(4) 6_464 ?
Zn1 Cl1 2.2813(7) 15_565 ?
Zn1 Cl1 2.2813(7) 12_766 ?
Zn1 Cl1 2.2813(7) . ?
Zn1 Cl1 2.2813(7) 6_564 ?

loop_
_geom_torsion_atom_site_label_1
_geom_torsion_atom_site_label_2
_geom_torsion_atom_site_label_3
_geom_torsion_atom_site_label_4
_geom_torsion
_geom_torsion_site_symmetry_1
_geom_torsion_site_symmetry_2
_geom_torsion_site_symmetry_3
_geom_torsion_site_symmetry_4
_geom_torsion_publ_flag
N3 Co1 O2 C1 -168.76(12) 6_464 . . . ?
N3 Co1 O2 C1 10.14(12) . . . . ?
O2 Co1 O2 C1 -84.63(12) 6_464 . . . ?
N6 Co1 O2 C1 104.62(12) 6_464 . . . ?
N6 Co1 O2 C1 11.5(4) . . . . ?
Co1 O2 C1 O1 164.15(17) . . . . ?
Co1 O2 C1 C2 -14.16(18) . . . . ?
O1 C1 C2 N3 -166.74(18) . . . . ?
O2 C1 C2 N3 11.7(2) . . . . ?
O1 C1 C2 C8 13.1(3) . . . . ?
O2 C1 C2 C8 -168.50(16) . . . . ?
C8 C2 N3 C4 -3.2(3) . . . . ?
C1 C2 N3 C4 176.65(15) . . . . ?
C8 C2 N3 Co1 177.26(14) . . . . ?
C1 C2 N3 Co1 -2.92(18) . . . . ?
N3 Co1 N3 C2 40.58(12) 6_464 . . . ?
O2 Co1 N3 C2 -3.56(12) . . . . ?
O2 Co1 N3 C2 84.62(13) 6_464 . . . ?
N6 Co1 N3 C2 -95.43(13) 6_464 . . . ?
N6 Co1 N3 C2 176.67(13) . . . . ?
N3 Co1 N3 C4 -139.05(11) 6_464 . . . ?
O2 Co1 N3 C4 176.82(12) . . . . ?
O2 Co1 N3 C4 -95.01(12) 6_464 . . . ?
N6 Co1 N3 C4 84.94(12) 6_464 . . . ?
N6 Co1 N3 C4 -2.96(12) . . . . ?
C2 N3 C4 C5 -155.06(17) . . . . ?
Co1 N3 C4 C5 24.52(16) . . . . ?
N3 C4 C5 N6 -40.47(18) . . . . ?
C4 C5 N6 C7 -83.25(18) . . . . ?
C4 C5 N6 Co1 38.92(16) . . . . ?
N3 Co1 N6 C7 -74.84(11) 6_464 . . . ?
N3 Co1 N6 C7 106.25(11) . . . . ?
O2 Co1 N6 C7 104.9(4) . . . . ?
O2 Co1 N6 C7 -159.28(11) 6_464 . . . ?
N6 Co1 N6 C7 11.44(8) 6_464 . . . ?
N3 Co1 N6 C5 158.92(11) 6_464 . . . ?
N3 Co1 N6 C5 -19.99(11) . . . . ?
O2 Co1 N6 C5 -21.4(4) . . . . ?
O2 Co1 N6 C5 74.48(11) 6_464 . . . ?
N6 Co1 N6 C5 -114.80(12) 6_464 . . . ?
C5 N6 C7 C7 89.2(2) . . . 6_464 ?
Co1 N6 C7 C7 -31.9(2) . . . 6_464 ?
